data_4502050
loop_
_publ_author_name
'Podgajny, Robert'
'Chorazy, Szymon'
'Nitek, Wojciech'
'Rams, Micha\/l'
'Ba\/landa, Maria'
'Sieklucka, Barbara'

_publ_section_title
;
 {MnII9WV6}nNanowires Organized into Three-Dimensional Hybrid Network of
 I1O2Topology
;
_journal_issue 11
_journal_name_full 'Crystal Growth &amp; Design'
_journal_page_first 4693
_journal_paper_doi 10.1021/cg100920c
_journal_volume 10
_journal_year 2010
_chemical_compound_source 'synthesis as described'
_chemical_formula_moiety 'C98 H50 Mn9 N56 O10 W6'
_chemical_formula_sum 'C108 H50 Mn9 N58 O10 W6'
_chemical_formula_weight 3917.62
_chemical_name_common 'Compound X'
_chemical_name_systematic
;
 ?
;
_space_group_IT_number 15
_symmetry_cell_setting monoclinic
_symmetry_Int_Tables_number 15
_symmetry_space_group_name_Hall '-C 2yc'
_symmetry_space_group_name_H-M 'C 1 2/c 1'
_atom_sites_solution_hydrogens geom
_atom_sites_solution_primary direct
_atom_sites_solution_secondary difmap
_audit_conform_dict_location ftp://ftp.iucr.org/pub/cif_core.dic
_audit_conform_dict_name cif_core.dic
_audit_conform_dict_version 2.3
_audit_creation_date 2010-06-30T12:50:52-00:00
_audit_creation_method 'WinGX routine CIF_UPDATE'
_cell_angle_alpha 90.000(5)
_cell_angle_beta 120.028(5)
_cell_angle_gamma 90.000(5)
_cell_formula_units_Z 4
_cell_length_a 41.686(5)
_cell_length_b 19.050(5)
_cell_length_c 29.292(5)
_cell_measurement_reflns_used 14079
_cell_measurement_temperature 100(2)
_cell_measurement_theta_max 25.35
_cell_measurement_theta_min 0.998
_cell_measurement_wavelength 0.71073
_cell_volume 20139(7)
_computing_cell_refinement 'HKL Scalepack (Otwinowski & Minor 1997)'
_computing_data_collection 'Collect (Bruker AXS BV, 1997-2004)'
_computing_data_reduction 'HKL Denzo and Scalepack (Otwinowski & Minor 1997)'
_computing_molecular_graphics 'Ortep-3 for Windows (Farrugia, 1997)'
_computing_publication_material 'WinGX publication routines (Farrugia, 1999)'
_computing_structure_refinement 'SHELXL-97 (Sheldrick, 1997)'
_computing_structure_solution 'SHELXS-86 (Sheldrick, 1986)'
_diffrn_ambient_temperature 100(2)
_diffrn_detector_area_resol_mean 9
_diffrn_measured_fraction_theta_full 0.97
_diffrn_measured_fraction_theta_max 0.97
_diffrn_measurement_device '95mm CCD camera on \k-goniostat'
_diffrn_measurement_device_type KappaCCD
_diffrn_measurement_method CCD
_diffrn_orient_matrix_type 'by Bruker AXS Collect from scalepack cell'
_diffrn_orient_matrix_UB_11 0.0210321
_diffrn_orient_matrix_UB_12 -0.0208652
_diffrn_orient_matrix_UB_13 -0.0026226
_diffrn_orient_matrix_UB_21 0.0177412
_diffrn_orient_matrix_UB_22 0.0164217
_diffrn_orient_matrix_UB_23 0.0365848
_diffrn_orient_matrix_UB_31 -0.0032573
_diffrn_orient_matrix_UB_32 -0.0452825
_diffrn_orient_matrix_UB_33 0.0144759
_diffrn_radiation_monochromator graphite
_diffrn_radiation_probe x-ray
_diffrn_radiation_type MoK\a
_diffrn_radiation_wavelength 0.71069
_diffrn_reflns_av_R_equivalents 0.0612
_diffrn_reflns_av_unetI/netI 0.0603
_diffrn_reflns_limit_h_max 41
_diffrn_reflns_limit_h_min -40
_diffrn_reflns_limit_k_max 19
_diffrn_reflns_limit_k_min -15
_diffrn_reflns_limit_l_max 29
_diffrn_reflns_limit_l_min -29
_diffrn_reflns_number 26188
_diffrn_reflns_theta_full 21
_diffrn_reflns_theta_max 21
_diffrn_reflns_theta_min 1.13
_exptl_absorpt_coefficient_mu 4.002
_exptl_absorpt_correction_T_max 0.8894
_exptl_absorpt_correction_T_min 0.3607
_exptl_absorpt_correction_type multi-scan
_exptl_absorpt_process_details '(DENZO-SMN; Otwinowski & Minor, 1997)'
_exptl_crystal_colour red
_exptl_crystal_density_diffrn 1.292
_exptl_crystal_density_method 'not measured'
_exptl_crystal_description prism
_exptl_crystal_F_000 7412
_exptl_crystal_size_max 0.32
_exptl_crystal_size_mid 0.15
_exptl_crystal_size_min 0.03
_refine_diff_density_max 11.508
_refine_diff_density_min -2.216
_refine_diff_density_rms 0.598
_refine_ls_extinction_method none
_refine_ls_goodness_of_fit_ref 1.12
_refine_ls_hydrogen_treatment constr
_refine_ls_matrix_type full
_refine_ls_number_parameters 439
_refine_ls_number_reflns 10488
_refine_ls_number_restraints 65
_refine_ls_restrained_S_all 1.118
_refine_ls_R_factor_all 0.1456
_refine_ls_R_factor_gt 0.1283
_refine_ls_shift/su_max 0.001
_refine_ls_shift/su_mean 0
_refine_ls_structure_factor_coef Fsqd
_refine_ls_weighting_details 'calc w=1/[\s^2^(Fo^2^)+(0.1546P)^2^+4661.1284P] where P=(Fo^2^+2Fc^2^)/3'
_refine_ls_weighting_scheme calc
_refine_ls_wR_factor_gt 0.3172
_refine_ls_wR_factor_ref 0.3339
_reflns_number_gt 8958
_reflns_number_total 10488
_reflns_threshold_expression >2sigma(I)
_cod_data_source_file cg100920c_si_001.cif
_cod_data_source_block sch117
_cod_depositor_comments
;
The following automatic conversions were performed:

'_exptl_absorpt_correction_type' value 'Multi-scan' changed to
'multi-scan' according to
/home/saulius/struct/CIF-dictionaries/cif_core.dic dictionary named
'cif_core.dic' version 2.4.2 from 2011-04-26.

Automatic conversion script
Id: cif_fix_values 1715 2011-07-08 13:25:40Z adriana 
;
_cod_original_sg_symbol_H-M C2/c
_cod_database_code 4502050

loop_
_symmetry_equiv_pos_as_xyz
'x, y, z'
'-x, y, -z+1/2'
'x+1/2, y+1/2, z'
'-x+1/2, y+1/2, -z+1/2'
'-x, -y, -z'
'x, -y, z-1/2'
'-x+1/2, -y+1/2, -z'
'x+1/2, -y+1/2, z-1/2'

loop_
_atom_site_label
_atom_site_type_symbol
_atom_site_fract_x
_atom_site_fract_y
_atom_site_fract_z
_atom_site_U_iso_or_equiv
_atom_site_adp_type
_atom_site_occupancy
_atom_site_symmetry_multiplicity
_atom_site_calc_flag
_atom_site_refinement_flags
_atom_site_disorder_assembly
_atom_site_disorder_group
W1 W 0.58233(3) 0.12112(6) 0.69432(4) 0.0133(4) Uani 1 1 d . . .
W2 W 0.57912(3) 0.12796(6) 0.42079(5) 0.0167(4) Uani 1 1 d . . .
W3 W 0.59495(3) -0.22427(6) 0.56688(5) 0.0174(4) Uani 1 1 d D . .
Mn4 Mn 0.5 0 0.5 0.0098(13) Uani 1 2 d S . .
Mn5 Mn 0.56582(12) -0.1498(2) 0.36804(17) 0.0185(11) Uani 1 1 d D . .
Mn6 Mn 0.56861(12) -0.1566(2) 0.72745(17) 0.0188(11) Uani 1 1 d . . .
Mn7 Mn 0.54751(13) 0.3150(2) 0.53544(18) 0.0227(11) Uani 1 1 d . . .
Mn8 Mn 0.67099(13) 0.0269(3) 0.61979(19) 0.0288(12) Uani 1 1 d . . .
C11 C 0.5732(8) 0.1251(15) 0.7620(12) 0.021(7) Uiso 1 1 d . . .
N11 N 0.5678(6) 0.1263(11) 0.7958(9) 0.015(5) Uiso 1 1 d . . .
C12 C 0.6047(11) 0.219(2) 0.7278(15) 0.045(10) Uiso 1 1 d . . .
N12 N 0.6162(10) 0.275(2) 0.7434(15) 0.070(11) Uiso 1 1 d . . .
C13 C 0.6350(10) 0.0944(19) 0.7625(14) 0.042(9) Uiso 1 1 d . . .
N13 N 0.6630(10) 0.0827(18) 0.7993(14) 0.060(9) Uiso 1 1 d . . .
C14 C 0.5537(8) 0.0677(16) 0.6197(12) 0.022(7) Uiso 1 1 d . . .
N14 N 0.5387(7) 0.0419(13) 0.5795(10) 0.029(7) Uiso 1 1 d . . .
C15 C 0.5244(8) 0.1372(14) 0.6680(10) 0.013(7) Uiso 1 1 d . . .
N15 N 0.4942(7) 0.1423(13) 0.6577(10) 0.027(6) Uiso 1 1 d . . .
C16 C 0.5779(8) 0.0128(16) 0.7065(11) 0.021(7) Uiso 1 1 d . . .
N16 N 0.5748(7) -0.0463(13) 0.7155(9) 0.025(6) Uiso 1 1 d . . .
C17 C 0.5657(9) 0.1975(18) 0.6322(13) 0.033(8) Uiso 1 1 d . . .
N17 N 0.5574(8) 0.2407(15) 0.5976(11) 0.038(7) Uiso 1 1 d . . .
C18 C 0.6218(8) 0.0997(15) 0.6695(11) 0.019(7) Uiso 1 1 d . . .
N18 N 0.6425(7) 0.0840(14) 0.6554(10) 0.030(7) Uiso 1 1 d . . .
C21 C 0.5929(14) 0.234(3) 0.413(2) 0.077(14) Uiso 1 1 d . . .
N21 N 0.6007(12) 0.296(2) 0.4104(17) 0.094(14) Uiso 1 1 d . . .
C22 C 0.6334(11) 0.112(2) 0.4304(15) 0.048(10) Uiso 1 1 d . . .
N22 N 0.6638(12) 0.112(2) 0.4379(16) 0.079(12) Uiso 1 1 d . . .
C23 C 0.5737(9) 0.1319(17) 0.3431(13) 0.029(8) Uiso 1 1 d . . .
N23 N 0.5683(7) 0.1323(12) 0.3006(10) 0.021(6) Uiso 1 1 d . . .
C24 C 0.5474(9) 0.0711(17) 0.4473(13) 0.031(8) Uiso 1 1 d . . .
N24 N 0.5327(8) 0.0392(14) 0.4656(11) 0.035(7) Uiso 1 1 d . . .
C25 C 0.5793(8) 0.0191(16) 0.4010(11) 0.020(7) Uiso 1 1 d . . .
C26 C 0.5222(8) 0.1470(14) 0.3634(10) 0.012(6) Uiso 1 1 d . . .
N26 N 0.4920(7) 0.1546(14) 0.3303(10) 0.031(7) Uiso 1 1 d . . .
C27 C 0.5632(8) 0.1951(16) 0.4633(11) 0.022(7) Uiso 1 1 d . . .
N27 N 0.5540(7) 0.2365(14) 0.4859(10) 0.032(7) Uiso 1 1 d . . .
C28 C 0.6181(10) 0.101(2) 0.5024(15) 0.043(10) Uiso 1 1 d . . .
N28 N 0.6374(8) 0.0806(15) 0.5459(11) 0.040(7) Uiso 1 1 d . . .
C31 C 0.6002(11) -0.319(2) 0.6099(15) 0.049(10) Uiso 1 1 d . . .
N31 N 0.6011(11) -0.374(2) 0.6328(15) 0.073(11) Uiso 1 1 d . . .
C32 C 0.6074(16) -0.308(2) 0.529(2) 0.12(2) Uiso 1 1 d D . .
N32 N 0.626(2) -0.338(4) 0.516(3) 0.23(4) Uiso 1 1 d D . .
C33 C 0.653(2) -0.239(4) 0.619(3) 0.14(3) Uiso 1 1 d . . .
N33 N 0.684(2) -0.236(4) 0.666(3) 0.16(2) Uiso 1 1 d . . .
C34 C 0.5525(8) -0.1419(14) 0.5378(11) 0.014(7) Uiso 1 1 d . . .
N34 N 0.5313(7) -0.1007(13) 0.5221(9) 0.022(6) Uiso 1 1 d . . .
C35 C 0.5837(7) -0.1955(14) 0.4895(10) 0.013(6) Uiso 1 1 d . . .
C36 C 0.5855(8) -0.1970(15) 0.6319(11) 0.017(7) Uiso 1 1 d . . .
N36 N 0.5763(6) -0.1800(11) 0.6608(8) 0.011(5) Uiso 1 1 d . . .
C37 C 0.5422(9) -0.2766(16) 0.5241(12) 0.028(8) Uiso 1 1 d . . .
N37 N 0.5131(9) -0.2999(17) 0.5022(12) 0.050(8) Uiso 1 1 d . . .
C38 C 0.6218(9) -0.1229(17) 0.5873(13) 0.031(8) Uiso 1 1 d . . .
N38 N 0.6369(8) -0.0693(15) 0.5975(11) 0.037(7) Uiso 1 1 d . . .
N511 N 0.6276(8) -0.1756(15) 0.4052(11) 0.040(7) Uiso 1 1 d . . .
C512 C 0.6503(10) -0.1382(19) 0.3952(14) 0.040(9) Uiso 1 1 d . . .
H512 H 0.6406 -0.1015 0.3698 0.047 Uiso 1 1 calc R . .
C513 C 0.6870(12) -0.152(2) 0.4208(16) 0.058(11) Uiso 1 1 d . . .
H513 H 0.7029 -0.1215 0.4154 0.069 Uiso 1 1 calc R . .
C514 C 0.7021(12) -0.208(2) 0.4546(17) 0.061(12) Uiso 1 1 d . . .
C515 C 0.6778(11) -0.250(2) 0.4633(16) 0.051(10) Uiso 1 1 d . . .
H515 H 0.6862 -0.2887 0.4868 0.062 Uiso 1 1 calc R . .
C516 C 0.6411(12) -0.231(2) 0.4355(16) 0.060(12) Uiso 1 1 d . . .
H516 H 0.6239 -0.2604 0.4386 0.072 Uiso 1 1 calc R . .
C517 C 0.7406(12) -0.224(2) 0.4835(16) 0.060(12) Uiso 1 1 d . . .
H517 H 0.7558 -0.1922 0.478 0.071 Uiso 1 1 calc R . .
N521 N 0.5551(8) -0.2649(12) 0.3425(10) 0.037(7) Uiso 1 1 d D . .
C522 C 0.5481(11) -0.3139(13) 0.3692(12) 0.054(11) Uiso 1 1 d D . .
H522 H 0.5443 -0.2996 0.3972 0.064 Uiso 1 1 calc R . .
C523 C 0.5464(12) -0.3844(14) 0.3573(13) 0.061(12) Uiso 1 1 d D . .
H523 H 0.5409 -0.4176 0.3768 0.073 Uiso 1 1 calc R . .
C524 C 0.5524(9) -0.4075(13) 0.3176(11) 0.034(8) Uiso 1 1 d D . .
C525 C 0.5515(18) -0.3569(17) 0.2834(16) 0.12(2) Uiso 1 1 d D . .
H525 H 0.5491 -0.369 0.2503 0.14 Uiso 1 1 calc R . .
C526 C 0.5543(14) -0.2882(16) 0.2991(14) 0.086(16) Uiso 1 1 d D . .
H526 H 0.5558 -0.2539 0.2767 0.103 Uiso 1 1 calc R . .
C527 C 0.5514(11) -0.482(2) 0.3060(15) 0.051(11) Uiso 1 1 d . . .
H527 H 0.5486 -0.5147 0.3283 0.062 Uiso 1 1 calc R . .
N611 N 0.5627(8) -0.7275(12) 0.2406(11) 0.038(7) Uiso 1 1 d D . .
C612 C 0.5617(17) -0.6774(17) 0.2080(17) 0.12(2) Uiso 1 1 d D . .
H612 H 0.5627 -0.6915 0.1776 0.141 Uiso 1 1 calc R . .
C613 C 0.5593(15) -0.6063(17) 0.2155(17) 0.098(18) Uiso 1 1 d D . .
H613 H 0.5596 -0.573 0.1916 0.118 Uiso 1 1 calc R . .
C614 C 0.5565(10) -0.5843(15) 0.2583(14) 0.046(10) Uiso 1 1 d D . .
C615 C 0.5468(19) -0.6364(19) 0.282(2) 0.13(3) Uiso 1 1 d D . .
H615 H 0.5362 -0.6244 0.3031 0.162 Uiso 1 1 calc R . .
C616 C 0.5525(18) -0.7059(19) 0.275(2) 0.13(2) Uiso 1 1 d D . .
H616 H 0.549 -0.7403 0.2954 0.154 Uiso 1 1 calc R . .
C617 C 0.5543(10) -0.508(2) 0.2650(15) 0.049(10) Uiso 1 1 d . . .
H617 H 0.5549 -0.4763 0.2403 0.058 Uiso 1 1 calc R . .
N621 N 0.6311(6) -0.1662(14) 0.7778(10) 0.036(7) Uiso 1 1 d D . .
C622 C 0.6500(11) -0.129(5) 0.760(3) 0.08(4) Uiso 0.41(5) 1 d PD A 1
H622 H 0.6368 -0.098 0.7312 0.096 Uiso 0.41(5) 1 calc PR A 1
C623 C 0.6880(12) -0.135(6) 0.782(3) 0.10(4) Uiso 0.41(5) 1 d PD A 1
H623 H 0.6998 -0.1184 0.7637 0.115 Uiso 0.41(5) 1 calc PR A 1
C625 C 0.6892(10) -0.188(4) 0.8557(17) 0.04(3) Uiso 0.41(5) 1 d PD A 1
H625 H 0.7021 -0.2028 0.8915 0.05 Uiso 0.41(5) 1 calc PR A 1
C626 C 0.6509(10) -0.191(5) 0.827(2) 0.08(4) Uiso 0.41(5) 1 d PD A 1
H626 H 0.6382 -0.212 0.8427 0.093 Uiso 0.41(5) 1 calc PR A 1
C632 C 0.6504(10) -0.217(2) 0.771(2) 0.049(19) Uiso 0.59(5) 1 d PD A 2
H632 H 0.6374 -0.2532 0.7456 0.059 Uiso 0.59(5) 1 calc PR A 2
C633 C 0.6887(11) -0.219(4) 0.799(4) 0.14(5) Uiso 0.59(5) 1 d PD A 2
H633 H 0.7014 -0.2587 0.7962 0.167 Uiso 0.59(5) 1 calc PR A 2
C635 C 0.6888(10) -0.114(4) 0.842(3) 0.11(4) Uiso 0.59(5) 1 d PD A 2
H635 H 0.7012 -0.0781 0.8672 0.137 Uiso 0.59(5) 1 calc PR A 2
C636 C 0.6507(9) -0.119(2) 0.8149(17) 0.029(15) Uiso 0.59(5) 1 d PD A 2
H636 H 0.6374 -0.0855 0.8233 0.035 Uiso 0.59(5) 1 calc PR A 2
C624 C 0.7086(8) -0.164(3) 0.8319(18) 0.085(15) Uiso 1 1 d D . .
C627 C 0.7528(18) -0.157(3) 0.864(3) 0.11(2) Uiso 1 1 d . A .
H627 H 0.7644 -0.1482 0.9008 0.134 Uiso 1 1 calc R . .
N711 N 0.8909(7) -0.1683(15) 0.9232(11) 0.039(7) Uiso 1 1 d D . .
C712 C 0.8717(10) -0.156(3) 0.9478(14) 0.12(2) Uiso 1 1 d D . .
H712 H 0.8851 -0.1502 0.985 0.148 Uiso 1 1 calc R . .
C713 C 0.8334(10) -0.152(3) 0.9222(17) 0.104(19) Uiso 1 1 d D . .
H713 H 0.8213 -0.1417 0.9416 0.124 Uiso 1 1 calc R . .
C714 C 0.8131(10) -0.163(3) 0.8688(18) 0.102(18) Uiso 1 1 d D A .
C715 C 0.8327(11) -0.165(4) 0.8422(14) 0.16(3) Uiso 1 1 d D . .
H715 H 0.82 -0.1631 0.8047 0.187 Uiso 1 1 calc R . .
C716 C 0.8709(11) -0.171(4) 0.8703(12) 0.13(2) Uiso 1 1 d D . .
H716 H 0.8837 -0.1775 0.8513 0.151 Uiso 1 1 calc R . .
C717 C 0.772(2) -0.161(4) 0.845(3) 0.14(3) Uiso 1 1 d . . .
H717 H 0.7585 -0.1636 0.8077 0.167 Uiso 1 1 calc R A .
O71 O 0.5459(8) 0.3951(16) 0.5875(12) 0.070(9) Uiso 1 1 d . . .
O72 O 0.5372(9) 0.3923(17) 0.4766(13) 0.078(9) Uiso 1 1 d . . .
O82 O 0.7089(9) -0.0194(17) 0.6963(13) 0.081(9) Uiso 1 1 d . . .
O83 O 0.7027(10) -0.0261(19) 0.5863(14) 0.095(11) Uiso 1 1 d . . .
O84 O 0.7151(11) 0.108(2) 0.6437(16) 0.111(13) Uiso 1 1 d . . .
N35 N 0.5746(10) -0.1564(17) 0.4507(7) 0.066(10) Uiso 1 1 d D . .
N25 N 0.5766(7) -0.0372(14) 0.3885(10) 0.032(7) Uiso 1 1 d . . .

loop_
_atom_site_aniso_label
_atom_site_aniso_U_11
_atom_site_aniso_U_22
_atom_site_aniso_U_33
_atom_site_aniso_U_23
_atom_site_aniso_U_13
_atom_site_aniso_U_12
W1 0.0107(7) 0.0146(7) 0.0124(7) -0.0040(5) 0.0041(5) -0.0062(5)
W2 0.0181(8) 0.0194(7) 0.0167(7) -0.0073(5) 0.0118(6) -0.0095(5)
W3 0.0225(8) 0.0167(7) 0.0168(7) 0.0042(5) 0.0126(6) 0.0095(5)
Mn4 0.013(3) 0.009(3) 0.009(3) -0.003(2) 0.006(3) 0.001(2)
Mn5 0.020(3) 0.025(3) 0.017(2) -0.003(2) 0.015(2) -0.003(2)
Mn6 0.027(3) 0.020(3) 0.015(2) 0.002(2) 0.015(2) -0.001(2)
Mn7 0.030(3) 0.013(2) 0.027(3) -0.002(2) 0.016(2) -0.003(2)
Mn8 0.021(3) 0.033(3) 0.031(3) -0.001(2) 0.012(2) 0.002(2)

loop_
_atom_type_symbol
_atom_type_description
_atom_type_scat_dispersion_real
_atom_type_scat_dispersion_imag
_atom_type_scat_source
C C 0.0033 0.0016 'International Tables Vol C Tables 4.2.6.8 and 6.1.1.4'
H H 0 0 'International Tables Vol C Tables 4.2.6.8 and 6.1.1.4'
N N 0.0061 0.0033 'International Tables Vol C Tables 4.2.6.8 and 6.1.1.4'
O O 0.0106 0.006 'International Tables Vol C Tables 4.2.6.8 and 6.1.1.4'
Mn Mn 0.3368 0.7283 'International Tables Vol C Tables 4.2.6.8 and 6.1.1.4'
W W -0.849 6.8722 'International Tables Vol C Tables 4.2.6.8 and 6.1.1.4'

loop_
_geom_angle_atom_site_label_1
_geom_angle_atom_site_label_2
_geom_angle_atom_site_label_3
_geom_angle
_geom_angle_site_symmetry_1
_geom_angle_site_symmetry_3
C12 W1 C16 147.5(13) . .
C12 W1 C18 95.2(13) . .
C16 W1 C18 91.0(11) . .
C12 W1 C14 142.0(13) . .
C16 W1 C14 70.1(11) . .
C18 W1 C14 72.3(11) . .
C12 W1 C17 71.1(14) . .
C16 W1 C17 141.4(12) . .
C18 W1 C17 79.5(12) . .
C14 W1 C17 71.4(12) . .
C12 W1 C15 101.4(13) . .
C16 W1 C15 91.3(11) . .
C18 W1 C15 144.8(10) . .
C14 W1 C15 75.6(11) . .
C17 W1 C15 77.0(11) . .
C12 W1 C13 76.6(14) . .
C16 W1 C13 75.4(12) . .
C18 W1 C13 70.8(12) . .
C14 W1 C13 128.1(12) . .
C17 W1 C13 133.3(13) . .
C15 W1 C13 143.2(12) . .
C12 W1 C11 77.5(13) . .
C16 W1 C11 79.2(11) . .
C18 W1 C11 145.1(11) . .
C14 W1 C11 132.4(11) . .
C17 W1 C11 127.6(12) . .
C15 W1 C11 69.4(11) . .
C13 W1 C11 74.4(12) . .
C27 W2 C24 70.0(12) . .
C27 W2 C26 79.0(11) . .
C24 W2 C26 74.2(11) . .
C27 W2 C21 70.5(16) . .
C24 W2 C21 139.7(16) . .
C26 W2 C21 90.5(15) . .
C27 W2 C25 141.9(11) . .
C24 W2 C25 72.2(12) . .
C26 W2 C25 95.9(10) . .
C21 W2 C25 147.6(15) . .
C27 W2 C22 128.9(13) . .
C24 W2 C22 132.9(13) . .
C26 W2 C22 143.4(12) . .
C21 W2 C22 80.2(17) . .
C25 W2 C22 75.8(13) . .
C27 W2 C23 134.3(12) . .
C24 W2 C23 129.8(12) . .
C26 W2 C23 71.2(11) . .
C21 W2 C23 75.8(16) . .
C25 W2 C23 76.4(11) . .
C22 W2 C23 72.2(13) . .
C27 W2 C28 77.2(13) . .
C24 W2 C28 74.8(13) . .
C26 W2 C28 145.8(12) . .
C21 W2 C28 104.1(17) . .
C25 W2 C28 88.1(12) . .
C22 W2 C28 70.4(14) . .
C23 W2 C28 142.0(13) . .
C35 W3 C33 111(2) . .
C35 W3 C31 137.6(13) . .
C33 W3 C31 74(2) . .
C35 W3 C37 83.3(11) . .
C33 W3 C37 145(2) . .
C31 W3 C37 74.2(13) . .
C35 W3 C32 67.8(19) . .
C33 W3 C32 78(3) . .
C31 W3 C32 73(2) . .
C37 W3 C32 78.3(18) . .
C35 W3 C38 82.7(11) . .
C33 W3 C38 71(2) . .
C31 W3 C38 134.6(13) . .
C37 W3 C38 144.2(12) . .
C32 W3 C38 125.3(18) . .
C35 W3 C36 144.9(10) . .
C33 W3 C36 93(2) . .
C31 W3 C36 72.6(13) . .
C37 W3 C36 92.3(11) . .
C32 W3 C36 145.2(19) . .
C38 W3 C36 80.9(11) . .
C35 W3 C34 72.5(10) . .
C33 W3 C34 141(2) . .
C31 W3 C34 131.0(12) . .
C37 W3 C34 73.5(11) . .
C32 W3 C34 133.2(19) . .
C38 W3 C34 70.9(11) . .
C36 W3 C34 72.9(10) . .
N24 Mn4 N24 180.0(9) 5_656 .
N24 Mn4 N14 93.9(10) 5_656 5_656
N24 Mn4 N14 86.1(10) . 5_656
N24 Mn4 N14 86.1(10) 5_656 .
N24 Mn4 N14 93.9(10) . .
N14 Mn4 N14 180.000(5) 5_656 .
N24 Mn4 N34 91.1(9) 5_656 5_656
N24 Mn4 N34 88.9(9) . 5_656
N14 Mn4 N34 89.6(9) 5_656 5_656
N14 Mn4 N34 90.4(9) . 5_656
N24 Mn4 N34 88.9(9) 5_656 .
N24 Mn4 N34 91.1(9) . .
N14 Mn4 N34 90.4(9) 5_656 .
N14 Mn4 N34 89.6(9) . .
N34 Mn4 N34 180.0(14) 5_656 .
N11 Mn5 N25 87.8(9) 6 .
N11 Mn5 N15 103.7(9) 6 5_656
N25 Mn5 N15 94.1(10) . 5_656
N11 Mn5 N35 166.9(11) 6 .
N25 Mn5 N35 82.1(11) . .
N15 Mn5 N35 85.4(11) 5_656 .
N11 Mn5 N521 88.6(8) 6 .
N25 Mn5 N521 176.4(9) . .
N15 Mn5 N521 87.0(9) 5_656 .
N35 Mn5 N521 101.4(11) . .
N11 Mn5 N511 85.7(9) 6 .
N25 Mn5 N511 92.9(10) . .
N15 Mn5 N511 168.4(10) 5_656 .
N35 Mn5 N511 86.5(12) . .
N521 Mn5 N511 86.5(10) . .
N16 Mn6 N36 88.4(9) . .
N16 Mn6 N23 90.7(9) . 6_556
N36 Mn6 N23 172.9(9) . 6_556
N16 Mn6 N26 92.4(9) . 5_656
N36 Mn6 N26 86.7(9) . 5_656
N23 Mn6 N26 100.4(9) 6_556 5_656
N16 Mn6 N621 89.6(9) . .
N36 Mn6 N621 86.0(9) . .
N23 Mn6 N621 87.0(9) 6_556 .
N26 Mn6 N621 172.4(9) 5_656 .
N16 Mn6 N611 179.5(12) . 6_546
N36 Mn6 N611 91.7(9) . 6_546
N23 Mn6 N611 89.2(9) 6_556 6_546
N26 Mn6 N611 88.2(10) 5_656 6_546
N621 Mn6 N611 89.9(10) . 6_546
O72 Mn7 N17 176.9(12) . .
O72 Mn7 O71 91.0(12) . .
N17 Mn7 O71 86.0(11) . .
O72 Mn7 N27 88.7(11) . .
N17 Mn7 N27 94.4(10) . .
O71 Mn7 N27 175.2(11) . .
O72 Mn7 N37 88.2(12) . 5_656
N17 Mn7 N37 91.3(11) . 5_656
O71 Mn7 N37 90.8(11) . 5_656
N27 Mn7 N37 94.0(11) . 5_656
O72 Mn7 N711 92.9(11) . 4_656
N17 Mn7 N711 87.4(10) . 4_656
O71 Mn7 N711 87.2(11) . 4_656
N27 Mn7 N711 88.1(10) . 4_656
N37 Mn7 N711 177.6(11) 5_656 4_656
N28 Mn8 O82 174.5(12) . .
N28 Mn8 N38 95.6(11) . .
O82 Mn8 N38 89.8(11) . .
N28 Mn8 N18 90.5(10) . .
O82 Mn8 N18 89.9(11) . .
N38 Mn8 N18 97.4(10) . .
N28 Mn8 O84 90.4(13) . .
O82 Mn8 O84 84.1(14) . .
N38 Mn8 O84 167.2(13) . .
N18 Mn8 O84 93.7(13) . .
N28 Mn8 O83 90.2(12) . .
O82 Mn8 O83 89.1(13) . .
N38 Mn8 O83 85.9(12) . .
N18 Mn8 O83 176.5(12) . .
O84 Mn8 O83 82.8(14) . .
N11 C11 W1 178(3) . .
C11 N11 Mn5 167(2) . 6_556
N12 C12 W1 176(3) . .
N13 C13 W1 177(3) . .
N14 C14 W1 177(3) . .
C14 N14 Mn4 169(3) . .
N15 C15 W1 174(2) . .
C15 N15 Mn5 176(2) . 5_656
N16 C16 W1 176(3) . .
C16 N16 Mn6 177(2) . .
N17 C17 W1 178(3) . .
C17 N17 Mn7 174(3) . .
N18 C18 W1 176(3) . .
C18 N18 Mn8 163(2) . .
N21 C21 W2 178(4) . .
N22 C22 W2 171(4) . .
N23 C23 W2 175(3) . .
C23 N23 Mn6 165(2) . 6
N24 C24 W2 175(3) . .
C24 N24 Mn4 168(3) . .
N25 C25 W2 175(3) . .
N26 C26 W2 176(2) . .
C26 N26 Mn6 171(2) . 5_656
N27 C27 W2 177(3) . .
C27 N27 Mn7 170(2) . .
N28 C28 W2 174(3) . .
C28 N28 Mn8 171(3) . .
N31 C31 W3 176(4) . .
N32 C32 W3 155(6) . .
N33 C33 W3 153(7) . .
N34 C34 W3 178(2) . .
C34 N34 Mn4 166(2) . .
N35 C35 W3 157(2) . .
N36 C36 W3 171(2) . .
C36 N36 Mn6 169(2) . .
N37 C37 W3 175(3) . .
C37 N37 Mn7 164(3) . 5_656
N38 C38 W3 178(3) . .
C38 N38 Mn8 174(3) . .
C516 N511 C512 118(3) . .
C516 N511 Mn5 120(3) . .
C512 N511 Mn5 122(2) . .
N511 C512 C513 121(4) . .
N511 C512 H512 119.7 . .
C513 C512 H512 119.7 . .
C512 C513 C514 122(4) . .
C512 C513 H513 118.9 . .
C514 C513 H513 118.9 . .
C513 C514 C515 117(4) . .
C513 C514 C517 125(4) . .
C515 C514 C517 118(4) . .
C516 C515 C514 116(4) . .
C516 C515 H515 122.2 . .
C514 C515 H515 122.2 . .
N511 C516 C515 126(4) . .
N511 C516 H516 117 . .
C515 C516 H516 117 . .
C517 C517 C514 132(6) 7_646 .
C517 C517 H517 113.8 7_646 .
C514 C517 H517 113.8 . .
C526 N521 C522 115(2) . .
C526 N521 Mn5 122.7(18) . .
C522 N521 Mn5 122.6(17) . .
N521 C522 C523 122(2) . .
N521 C522 H522 119.1 . .
C523 C522 H522 119.1 . .
C524 C523 C522 121(2) . .
C524 C523 H523 119.5 . .
C522 C523 H523 119.5 . .
C525 C524 C523 116(2) . .
C525 C524 C527 122(3) . .
C523 C524 C527 121(3) . .
C526 C525 C524 117(2) . .
C526 C525 H525 121.4 . .
C524 C525 H525 121.4 . .
N521 C526 C525 127(2) . .
N521 C526 H526 116.7 . .
C525 C526 H526 116.7 . .
C617 C527 C524 123(4) . .
C617 C527 H527 118.3 . .
C524 C527 H527 118.3 . .
C612 N611 C616 114(2) . .
C612 N611 Mn6 123(2) . 6_545
C616 N611 Mn6 122(2) . 6_545
N611 C612 C613 124(2) . .
N611 C612 H612 117.8 . .
C613 C612 H612 117.8 . .
C614 C613 C612 119(2) . .
C614 C613 H613 120.5 . .
C612 C613 H613 120.5 . .
C613 C614 C615 115(2) . .
C613 C614 C617 117(3) . .
C615 C614 C617 126(3) . .
C616 C615 C614 120(2) . .
C616 C615 H615 120.2 . .
C614 C615 H615 120.2 . .
N611 C616 C615 124(2) . .
N611 C616 H616 118.1 . .
C615 C616 H616 118.1 . .
C527 C617 C614 121(4) . .
C527 C617 H617 119.6 . .
C614 C617 H617 119.6 . .
C636 N621 C626 64(5) . .
C636 N621 C622 74(5) . .
C626 N621 C622 116(2) . .
C636 N621 C632 116.4(19) . .
C626 N621 C632 79(5) . .
C622 N621 C632 79(5) . .
C636 N621 Mn6 120.8(19) . .
C626 N621 Mn6 128(2) . .
C622 N621 Mn6 114(2) . .
C632 N621 Mn6 123(2) . .
N621 C622 C623 122(3) . .
N621 C622 H622 118.9 . .
C623 C622 H622 118.9 . .
C622 C623 C624 119(3) . .
C622 C623 H623 120.3 . .
C624 C623 H623 120.3 . .
C626 C625 C624 120(2) . .
C626 C625 H625 120.2 . .
C624 C625 H625 120.2 . .
N621 C626 C625 123(2) . .
N621 C626 H626 118.4 . .
C625 C626 H626 118.4 . .
N621 C632 C633 122(2) . .
N621 C632 H632 119.1 . .
C633 C632 H632 119.1 . .
C632 C633 C624 121(2) . .
C632 C633 H633 119.6 . .
C624 C633 H633 119.6 . .
C636 C635 C624 118(2) . .
C636 C635 H635 120.9 . .
C624 C635 H635 120.9 . .
N621 C636 C635 125(2) . .
N621 C636 H636 117.5 . .
C635 C636 H636 117.5 . .
C633 C624 C625 78(6) . .
C633 C624 C635 117(2) . .
C625 C624 C635 64(5) . .
C633 C624 C623 75(7) . .
C625 C624 C623 117(2) . .
C635 C624 C623 80(6) . .
C633 C624 C627 126(4) . .
C625 C624 C627 122(4) . .
C635 C624 C627 117(4) . .
C623 C624 C627 121(4) . .
C717 C627 C624 125(7) . .
C717 C627 H627 117.7 . .
C624 C627 H627 117.7 . .
C712 N711 C716 116(2) . .
C712 N711 Mn7 124(2) . 4_646
C716 N711 Mn7 120(2) . 4_646
N711 C712 C713 124(2) . .
N711 C712 H712 118.1 . .
C713 C712 H712 118.1 . .
C714 C713 C712 120(2) . .
C714 C713 H713 120.1 . .
C712 C713 H713 120.1 . .
C713 C714 C715 117(2) . .
C713 C714 C717 116(5) . .
C715 C714 C717 127(5) . .
C714 C715 C716 120(2) . .
C714 C715 H715 120.2 . .
C716 C715 H715 120.2 . .
N711 C716 C715 123(2) . .
N711 C716 H716 118.4 . .
C715 C716 H716 118.4 . .
C627 C717 C714 132(8) . .
C627 C717 H717 113.9 . .
C714 C717 H717 113.9 . .
C35 N35 Mn5 145(3) . .
C25 N25 Mn5 172(3) . .

loop_
_geom_bond_atom_site_label_1
_geom_bond_atom_site_label_2
_geom_bond_distance
_geom_bond_site_symmetry_2
W1 C12 2.09(4) .
W1 C16 2.12(3) .
W1 C18 2.15(3) .
W1 C14 2.15(3) .
W1 C17 2.16(3) .
W1 C15 2.16(3) .
W1 C13 2.16(4) .
W1 C11 2.20(3) .
W2 C27 2.11(3) .
W2 C24 2.13(3) .
W2 C26 2.14(3) .
W2 C21 2.14(5) .
W2 C25 2.15(3) .
W2 C22 2.16(4) .
W2 C23 2.17(3) .
W2 C28 2.18(4) .
W3 C35 2.14(3) .
W3 C33 2.15(8) .
W3 C31 2.15(4) .
W3 C37 2.15(3) .
W3 C32 2.158(19) .
W3 C38 2.16(3) .
W3 C36 2.19(3) .
W3 C34 2.19(3) .
Mn4 N24 2.19(3) 5_656
Mn4 N24 2.19(3) .
Mn4 N14 2.21(3) 5_656
Mn4 N14 2.21(3) .
Mn4 N34 2.23(2) 5_656
Mn4 N34 2.23(2) .
Mn5 N11 2.21(2) 6
Mn5 N25 2.21(3) .
Mn5 N15 2.23(3) 5_656
Mn5 N35 2.263(15) .
Mn5 N521 2.29(2) .
Mn5 N511 2.29(3) .
Mn6 N16 2.17(3) .
Mn6 N36 2.18(2) .
Mn6 N23 2.20(2) 6_556
Mn6 N26 2.23(3) 5_656
Mn6 N621 2.27(2) .
Mn6 N611 2.27(2) 6_546
Mn7 O72 2.14(3) .
Mn7 N17 2.18(3) .
Mn7 O71 2.18(3) .
Mn7 N27 2.19(3) .
Mn7 N37 2.21(3) 5_656
Mn7 N711 2.25(2) 4_656
Mn8 N28 2.16(3) .
Mn8 O82 2.18(3) .
Mn8 N38 2.21(3) .
Mn8 N18 2.22(3) .
Mn8 O84 2.23(4) .
Mn8 O83 2.24(4) .
C11 N11 1.12(3) .
N11 Mn5 2.21(2) 6_556
C12 N12 1.18(5) .
C13 N13 1.15(4) .
C14 N14 1.13(4) .
C15 N15 1.14(3) .
N15 Mn5 2.23(3) 5_656
C16 N16 1.18(4) .
C17 N17 1.21(4) .
C18 N18 1.17(4) .
C21 N21 1.24(6) .
C22 N22 1.17(5) .
C23 N23 1.15(4) .
N23 Mn6 2.20(2) 6
C24 N24 1.17(4) .
C25 N25 1.12(4) .
C26 N26 1.15(3) .
N26 Mn6 2.23(3) 5_656
C27 N27 1.21(4) .
C28 N28 1.18(4) .
C31 N31 1.23(5) .
C32 N32 1.163(19) .
C33 N33 1.34(9) .
C34 N34 1.10(3) .
C35 N35 1.25(3) .
C36 N36 1.14(3) .
C37 N37 1.14(4) .
N37 Mn7 2.21(3) 5_656
C38 N38 1.16(4) .
N511 C516 1.31(5) .
N511 C512 1.33(4) .
C512 C513 1.35(5) .
C512 H512 0.95 .
C513 C514 1.38(6) .
C513 H513 0.95 .
C514 C515 1.41(6) .
C514 C517 1.43(6) .
C515 C516 1.37(5) .
C515 H515 0.95 .
C516 H516 0.95 .
C517 C517 1.32(8) 7_646
C517 H517 0.95 .
N521 C526 1.331(18) .
N521 C522 1.341(18) .
C522 C523 1.382(18) .
C522 H522 0.95 .
C523 C524 1.381(18) .
C523 H523 0.95 .
C524 C525 1.377(18) .
C524 C527 1.46(5) .
C525 C526 1.372(18) .
C525 H525 0.95 .
C526 H526 0.95 .
C527 C617 1.36(5) .
C527 H527 0.95 .
N611 C612 1.336(18) .
N611 C616 1.336(18) .
N611 Mn6 2.27(2) 6_545
C612 C613 1.384(18) .
C612 H612 0.95 .
C613 C614 1.381(18) .
C613 H613 0.95 .
C614 C615 1.383(19) .
C614 C617 1.48(5) .
C615 C616 1.379(18) .
C615 H615 0.95 .
C616 H616 0.95 .
C617 H617 0.95 .
N621 C636 1.335(18) .
N621 C626 1.337(19) .
N621 C622 1.343(19) .
N621 C632 1.345(18) .
C622 C623 1.383(19) .
C622 H622 0.95 .
C623 C624 1.385(19) .
C623 H623 0.95 .
C625 C626 1.383(19) .
C625 C624 1.383(19) .
C625 H625 0.95 .
C626 H626 0.95 .
C632 C633 1.382(19) .
C632 H632 0.95 .
C633 C624 1.383(19) .
C633 H633 0.95 .
C635 C636 1.378(19) .
C635 C624 1.384(19) .
C635 H635 0.95 .
C636 H636 0.95 .
C624 C627 1.60(7) .
C627 C717 1.17(8) .
C627 H627 0.95 .
N711 C712 1.338(18) .
N711 C716 1.343(18) .
N711 Mn7 2.25(2) 4_646
C712 C713 1.383(18) .
C712 H712 0.95 .
C713 C714 1.372(19) .
C713 H713 0.95 .
C714 C715 1.384(19) .
C714 C717 1.50(8) .
C715 C716 1.385(19) .
C715 H715 0.95 .
C716 H716 0.95 .
C717 H717 0.95 .
